data_4131315
loop_
_publ_author_name
'AbdulHalim, Rasha G.'
'Bhatt, Prashant M.'
'Belmabkhout, Youssef'
'Shkurenko, Aleksander'
'Adil, Karim'
'Barbour, Leonard J.'
'Eddaoudi, Mohamed'

_publ_section_title
;
 A Fine-Tuned Metal-Organic Framework for Autonomous Indoor Moisture
 Control.
;
_journal_issue 31
_journal_name_full 'Journal of the American Chemical Society'
_journal_page_first 10715
_journal_page_last 10722
_journal_paper_doi 10.1021/jacs.7b04132
_journal_volume 139
_journal_year 2017
_chemical_formula_moiety 'C2 H8 N 1+, C102 H78 O44 Y9 1-'
_chemical_formula_sum 'C104 H86 N O44 Y9'
_chemical_formula_weight 2853.92
_space_group_crystal_system hexagonal
_space_group_IT_number 194
_space_group_name_Hall '-P 6c 2c'
_space_group_name_H-M_alt 'P 63/m m c'
_atom_sites_solution_hydrogens geom
_atom_sites_solution_primary direct
_atom_sites_solution_secondary difmap
_audit_creation_method SHELXL-2014/7
_cell_angle_alpha 90
_cell_angle_beta 90
_cell_angle_gamma 120
_cell_formula_units_Z 2
_cell_length_a 22.1501(5)
_cell_length_b 22.1501(5)
_cell_length_c 24.4015(7)
_cell_measurement_reflns_used 9840
_cell_measurement_temperature 293(2)
_cell_measurement_theta_max 66.93
_cell_measurement_theta_min 3.99
_cell_volume 10368.1(4)
_computing_cell_refinement 'SAINT v7.68A (Bruker AXS Inc., 2009)'
_computing_data_collection 'Bruker APEX2 v2009.3-0 (Bruker AXS Inc., 2009)'
_computing_data_reduction 'SAINT v7.68A (Bruker AXS Inc., 2009)'
_computing_molecular_graphics 'DIAMOND (Crystal Impact GbR, 2009'
_computing_structure_refinement 'SHELXS (Sheldrick, 2014)'
_computing_structure_solution 'SHELXL (Sheldrick, 2014)'
_diffrn_ambient_temperature 293(2)
_diffrn_detector_area_resol_mean 8.3
_diffrn_measured_fraction_theta_full 0.996
_diffrn_measured_fraction_theta_max 0.996
_diffrn_measurement_device_type 'Bruker X8 PROSPECTOR APEX2 CCD'
_diffrn_measurement_method '\f and \w scans'
_diffrn_radiation_monochromator 'mirror optics'
_diffrn_radiation_type CuK\a
_diffrn_radiation_wavelength 1.54178
_diffrn_reflns_av_R_equivalents 0.0591
_diffrn_reflns_av_unetI/netI 0.0225
_diffrn_reflns_Laue_measured_fraction_full 0.996
_diffrn_reflns_Laue_measured_fraction_max 0.996
_diffrn_reflns_limit_h_max 16
_diffrn_reflns_limit_h_min -26
_diffrn_reflns_limit_k_max 24
_diffrn_reflns_limit_k_min -25
_diffrn_reflns_limit_l_max 28
_diffrn_reflns_limit_l_min -28
_diffrn_reflns_number 74881
_diffrn_reflns_point_group_measured_fraction_full 0.996
_diffrn_reflns_point_group_measured_fraction_max 0.996
_diffrn_reflns_theta_full 67.495
_diffrn_reflns_theta_max 67.495
_diffrn_reflns_theta_min 2.930
_diffrn_source 'Incoatec I\ms'
_exptl_absorpt_coefficient_mu 3.620
_exptl_absorpt_correction_T_max 1.0000
_exptl_absorpt_correction_T_min 0.6601
_exptl_absorpt_correction_type multi-scan
_exptl_absorpt_process_details
;
SADABS-2008/1 (Bruker,2008) was used for absorption correction.
wR2(int) was 0.1114 before and 0.0771 after correction.
The Ratio of minimum to maximum transmission is 0.6604.
The \l/2 correction factor is 0.0015.
;
_exptl_crystal_colour colorless
_exptl_crystal_density_diffrn 0.914
_exptl_crystal_description 'hexagonal bipyramid'
_exptl_crystal_F_000 2840
_exptl_crystal_size_max 0.030
_exptl_crystal_size_mid 0.030
_exptl_crystal_size_min 0.020
_refine_diff_density_max 2.599
_refine_diff_density_min -1.064
_refine_diff_density_rms 0.116
_refine_ls_extinction_method none
_refine_ls_goodness_of_fit_ref 1.038
_refine_ls_hydrogen_treatment constr
_refine_ls_matrix_type full
_refine_ls_number_parameters 156
_refine_ls_number_reflns 3430
_refine_ls_number_restraints 48
_refine_ls_restrained_S_all 1.112
_refine_ls_R_factor_all 0.0629
_refine_ls_R_factor_gt 0.0572
_refine_ls_shift/su_max 0.000
_refine_ls_shift/su_mean 0.000
_refine_ls_structure_factor_coef Fsqd
_refine_ls_weighting_details 'w=1/[\s^2^(Fo^2^)+(0.1143P)^2^+18.3713P] where P=(Fo^2^+2Fc^2^)/3'
_refine_ls_weighting_scheme calc
_refine_ls_wR_factor_gt 0.1696
_refine_ls_wR_factor_ref 0.1756
_reflns_Friedel_coverage 0.000
_reflns_number_gt 2989
_reflns_number_total 3430
_reflns_threshold_expression 'I > 2\s(I)'
_cod_data_source_file ja7b04132_si_003.cif
_cod_data_source_block 0RH
_cod_original_cell_volume 10368.1(6)
_cod_database_code 4131315
_shelx_shelxl_version_number 2014/7
_shelx_space_group_comment
;
The symmetry employed for this shelxl refinement is uniquely defined
by the following loop, which should always be used as a source of
symmetry information in preference to the above space-group names.
They are only intended as comments.
;
_shelx_estimated_absorpt_t_min 0.899
_shelx_estimated_absorpt_t_max 0.931

loop_
_space_group_symop_operation_xyz
'x, y, z'
'x-y, x, z+1/2'
'-y, x-y, z'
'-x, -y, z+1/2'
'-x+y, -x, z'
'y, -x+y, z+1/2'
'x-y, -y, -z'
'-x, -x+y, -z'
'y, x, -z'
'-y, -x, -z+1/2'
'-x+y, y, -z+1/2'
'x, x-y, -z+1/2'
'-x, -y, -z'
'-x+y, -x, -z-1/2'
'y, -x+y, -z'
'x, y, -z-1/2'
'x-y, x, -z'
'-y, x-y, -z-1/2'
'-x+y, y, z'
'x, x-y, z'
'-y, -x, z'
'y, x, z-1/2'
'x-y, -y, z-1/2'
'-x, -x+y, z-1/2'

loop_
_atom_site_label
_atom_site_type_symbol
_atom_site_fract_x
_atom_site_fract_y
_atom_site_fract_z
_atom_site_U_iso_or_equiv
_atom_site_adp_type
_atom_site_occupancy
_atom_site_site_symmetry_order
_atom_site_calc_flag
_atom_site_refinement_flags_posn
_atom_site_refinement_flags_adp
_atom_site_refinement_flags_occupancy
_atom_site_disorder_assembly
_atom_site_disorder_group
Y1A Y 0.10098(2) 0.20196(3) 0.2500 0.0161(2) Uani 0.7121(8) 4 d DS T P A 1
Y2A Y 0.11764(5) 0.05882(2) 0.17026(3) 0.0175(2) Uani 0.7121(8) 2 d DS T P A 1
O3A O 0.05899(16) 0.1180(3) 0.1601(2) 0.0175(2) Uani 0.7121(8) 2 d DS T P A 1
O1WA O 0.0944 0.0472 0.0776 0.079(2) Uani 0.7121(8) 2 d DS T P A 1
Y1B Y 0.20213(8) 0.10107(4) 0.2500 0.0161(2) Uani 0.2879(8) 4 d DS T P A 2
Y2B Y 0.05964(5) 0.11927(10) 0.17109(6) 0.0175(2) Uani 0.2879(8) 2 d DS T P A 2
O3B O 0.1165(9) 0.0583(4) 0.1611(7) 0.0175(2) Uani 0.2879(8) 2 d DS T P A 2
O1WB O 0.0462 0.0925 0.0789 0.079(2) Uani 0.2879(8) 2 d DS T P A 2
O4 O 0.12285(13) 0.11897(13) 0.2500 0.0158(5) Uani 1 2 d DS T P . .
O5 O 0.0000 0.0000 0.1907(2) 0.0158(5) Uani 1 6 d DS T P . .
O1A O 0.19188(17) 0.24932(17) 0.18966(14) 0.0362(8) Uani 0.7121(8) 1 d D U P A 1
O2A O 0.20553(17) 0.16723(15) 0.14864(16) 0.0388(8) Uani 0.7121(8) 1 d D U P A 1
O1B O 0.2471(4) 0.1923(4) 0.1879(4) 0.043(2) Uani 0.2879(8) 1 d D U P A 2
O2B O 0.1661(3) 0.2060(4) 0.1479(4) 0.0416(18) Uani 0.2879(8) 1 d D U P A 2
C1 C 0.22430(18) 0.22800(17) 0.15829(16) 0.0377(9) Uani 1 1 d D . . . .
C2 C 0.28160(18) 0.28407(18) 0.12482(16) 0.0384(9) Uani 1 1 d D . . . .
C3A C 0.2971(3) 0.3539(2) 0.1296(2) 0.0494(8) Uani 0.7121(8) 1 d D . P A 1
H3A H 0.2717 0.3652 0.1535 0.059 Uiso 0.7121(8) 1 calc R U P A 1
C4A C 0.3503(3) 0.4055(3) 0.0986(2) 0.0494(8) Uani 0.7121(8) 1 d D . P A 1
H4A H 0.3610 0.4516 0.1025 0.059 Uiso 0.7121(8) 1 calc R U P A 1
C3B C 0.3517(4) 0.2984(7) 0.1294(6) 0.0523(19) Uani 0.2879(8) 1 d D . P A 2
H3B H 0.3620 0.2718 0.1530 0.063 Uiso 0.2879(8) 1 calc R U P A 2
C4B C 0.4049(6) 0.3516(7) 0.0990(5) 0.0523(19) Uani 0.2879(8) 1 d D . P A 2
H4B H 0.4509 0.3622 0.1032 0.063 Uiso 0.2879(8) 1 calc R U P A 2
C5 C 0.38763(18) 0.38901(18) 0.06194(15) 0.0416(10) Uani 1 1 d D . . . .
C6A C 0.3699(3) 0.3201(2) 0.0568(2) 0.0494(8) Uani 0.7121(8) 1 d D . P A 1
H6A H 0.3937 0.3081 0.0317 0.059 Uiso 0.7121(8) 1 calc R U P A 1
C7A C 0.3174(3) 0.2682(3) 0.0881(2) 0.0494(8) Uani 0.7121(8) 1 d D . P A 1
H7A H 0.3067 0.2222 0.0838 0.059 Uiso 0.7121(8) 1 calc R U P A 1
C6B C 0.3191(4) 0.3710(7) 0.0562(6) 0.0523(19) Uani 0.2879(8) 1 d D . P A 2
H6B H 0.3075 0.3941 0.0301 0.063 Uiso 0.2879(8) 1 calc R U P A 2
C7B C 0.2668(6) 0.3202(7) 0.0875(5) 0.0523(19) Uani 0.2879(8) 1 d D . P A 2
H7B H 0.2211 0.3105 0.0830 0.063 Uiso 0.2879(8) 1 calc R U P A 2
C8 C 0.44428(18) 0.44513(19) 0.02843(15) 0.0427(10) Uani 1 1 d . . . . .
C9 C 0.49908(15) 0.50092(15) 0.0561(2) 0.0464(16) Uani 1 2 d S T P . .
H9 H 0.4984 0.5016 0.0942 0.056 Uiso 1 2 calc R U P . .
N1 N 0.1166(18) 0.187(3) 0.0071(10) 0.070(8) Uani 0.0833 1 d D . P B -3
C10 C 0.1761(8) 0.1761(8) 0.0000 0.070(8) Uani 0.1667 2 d DS T P . .
C11 C 0.1051(11) 0.210(2) 0.0610(10) 0.070(8) Uani 0.1667 2 d DS T P . .

loop_
_atom_site_aniso_label
_atom_site_aniso_U_11
_atom_site_aniso_U_22
_atom_site_aniso_U_33
_atom_site_aniso_U_23
_atom_site_aniso_U_13
_atom_site_aniso_U_12
Y1A 0.0161(3) 0.0129(3) 0.0181(4) 0.000 0.000 0.00646(17)
Y2A 0.0164(3) 0.0162(3) 0.0202(4) 0.00309(11) 0.0062(2) 0.00820(14)
O3A 0.0164(3) 0.0162(3) 0.0202(4) 0.00309(11) 0.0062(2) 0.00820(14)
O1WA 0.105(6) 0.101(4) 0.033(3) -0.0103(17) -0.021(3) 0.052(3)
Y1B 0.0161(3) 0.0129(3) 0.0181(4) 0.000 0.000 0.00646(17)
Y2B 0.0164(3) 0.0162(3) 0.0202(4) 0.00309(11) 0.0062(2) 0.00820(14)
O3B 0.0164(3) 0.0162(3) 0.0202(4) 0.00309(11) 0.0062(2) 0.00820(14)
O1WB 0.105(6) 0.101(4) 0.033(3) -0.0103(17) -0.021(3) 0.052(3)
O4 0.0138(12) 0.0085(11) 0.0147(12) 0.000 0.000 -0.0022(11)
O5 0.0138(12) 0.0085(11) 0.0147(12) 0.000 0.000 -0.0022(11)
O1A 0.0297(17) 0.0315(17) 0.0389(18) 0.0106(14) 0.0175(15) 0.0089(14)
O2A 0.0252(16) 0.0199(16) 0.060(2) 0.0112(15) 0.0186(15) 0.0027(14)
O1B 0.033(4) 0.024(4) 0.062(5) 0.018(4) 0.014(4) 0.006(3)
O2B 0.028(4) 0.032(4) 0.059(4) 0.020(3) 0.015(3) 0.011(3)
C1 0.0282(18) 0.0292(18) 0.0347(19) 0.0088(15) 0.0099(15) -0.0015(16)
C2 0.0270(17) 0.0292(17) 0.038(2) 0.0061(15) 0.0088(15) -0.0017(16)
C3A 0.0479(16) 0.0292(12) 0.0496(16) 0.0022(12) 0.0253(13) 0.0032(12)
C4A 0.0479(16) 0.0292(12) 0.0496(16) 0.0022(12) 0.0253(13) 0.0032(12)
C3B 0.030(3) 0.055(4) 0.051(4) 0.026(4) 0.004(3) 0.006(3)
C4B 0.030(3) 0.055(4) 0.051(4) 0.026(4) 0.004(3) 0.006(3)
C5 0.0320(18) 0.0309(18) 0.0280(18) 0.0001(15) 0.0040(15) -0.0097(17)
C6A 0.0479(16) 0.0292(12) 0.0496(16) 0.0022(12) 0.0253(13) 0.0032(12)
C7A 0.0479(16) 0.0292(12) 0.0496(16) 0.0022(12) 0.0253(13) 0.0032(12)
C6B 0.030(3) 0.055(4) 0.051(4) 0.026(4) 0.004(3) 0.006(3)
C7B 0.030(3) 0.055(4) 0.051(4) 0.026(4) 0.004(3) 0.006(3)
C8 0.0316(18) 0.0327(18) 0.0254(18) -0.0002(15) 0.0029(14) -0.0126(17)
C9 0.0368(19) 0.0368(19) 0.021(2) -0.0025(11) 0.0025(11) -0.015(3)
N1 0.08(2) 0.10(2) 0.037(12) 0.029(15) 0.013(15) 0.05(2)
C10 0.08(2) 0.10(2) 0.037(12) 0.029(15) 0.013(15) 0.05(2)
C11 0.08(2) 0.10(2) 0.037(12) 0.029(15) 0.013(15) 0.05(2)

loop_
_atom_type_symbol
_atom_type_description
_atom_type_scat_dispersion_real
_atom_type_scat_dispersion_imag
_atom_type_scat_source
C C 0.0181 0.0091 'International Tables Vol C Tables 4.2.6.8 and 6.1.1.4'
H H 0.0000 0.0000 'International Tables Vol C Tables 4.2.6.8 and 6.1.1.4'
N N 0.0311 0.0180 'International Tables Vol C Tables 4.2.6.8 and 6.1.1.4'
O O 0.0492 0.0322 'International Tables Vol C Tables 4.2.6.8 and 6.1.1.4'
Y Y -0.2670 2.0244 'International Tables Vol C Tables 4.2.6.8 and 6.1.1.4'

loop_
_geom_angle_atom_site_label_1
_geom_angle_atom_site_label_2
_geom_angle_atom_site_label_3
_geom_angle
_geom_angle_site_symmetry_1
_geom_angle_site_symmetry_3
O4 Y1A O4 82.80(14) 19 .
O4 Y1A O1A 82.37(10) 19 11
O4 Y1A O1A 136.88(9) . 11
O4 Y1A O1A 82.37(10) 19 19
O4 Y1A O1A 136.88(9) . 19
O1A Y1A O1A 80.34(19) 11 19
O4 Y1A O1A 136.88(9) 19 16_556
O4 Y1A O1A 82.37(10) . 16_556
O1A Y1A O1A 81.43(18) 11 16_556
O1A Y1A O1A 133.09(17) 19 16_556
O4 Y1A O1A 136.88(9) 19 .
O4 Y1A O1A 82.37(10) . .
O1A Y1A O1A 133.09(17) 11 .
O1A Y1A O1A 81.43(18) 19 .
O1A Y1A O1A 80.34(19) 16_556 .
O4 Y1A O3A 63.64(9) 19 .
O4 Y1A O3A 63.64(9) . .
O1A Y1A O3A 139.07(9) 11 .
O1A Y1A O3A 73.49(13) 19 .
O1A Y1A O3A 139.07(9) 16_556 .
O1A Y1A O3A 73.49(13) . .
O4 Y1A O3A 63.64(9) 19 16_556
O4 Y1A O3A 63.64(9) . 16_556
O1A Y1A O3A 73.49(13) 11 16_556
O1A Y1A O3A 139.07(9) 19 16_556
O1A Y1A O3A 73.49(13) 16_556 16_556
O1A Y1A O3A 139.07(9) . 16_556
O3A Y1A O3A 107.4(3) . 16_556
O4 Y1A Y2A 30.530(16) 19 3
O4 Y1A Y2A 78.63(6) . 3
O1A Y1A Y2A 106.01(9) 11 3
O1A Y1A Y2A 68.33(8) 19 3
O1A Y1A Y2A 158.58(9) 16_556 3
O1A Y1A Y2A 106.62(9) . 3
O3A Y1A Y2A 34.85(6) . 3
O3A Y1A Y2A 89.16(11) 16_556 3
O4 Y1A Y2A 30.530(16) 19 18_556
O4 Y1A Y2A 78.63(6) . 18_556
O1A Y1A Y2A 68.33(8) 11 18_556
O1A Y1A Y2A 106.01(9) 19 18_556
O1A Y1A Y2A 106.61(9) 16_556 18_556
O1A Y1A Y2A 158.58(9) . 18_556
O3A Y1A Y2A 89.16(11) . 18_556
O3A Y1A Y2A 34.85(6) 16_556 18_556
Y2A Y1A Y2A 59.996(18) 3 18_556
O4 Y1A Y2A 78.63(6) 19 16_556
O4 Y1A Y2A 30.530(16) . 16_556
O1A Y1A Y2A 106.61(9) 11 16_556
O1A Y1A Y2A 158.58(9) 19 16_556
O1A Y1A Y2A 68.33(8) 16_556 16_556
O1A Y1A Y2A 106.01(8) . 16_556
O3A Y1A Y2A 89.16(11) . 16_556
O3A Y1A Y2A 34.85(6) 16_556 16_556
Y2A Y1A Y2A 90.25(3) 3 16_556
Y2A Y1A Y2A 60.29(3) 18_556 16_556
O4 Y1A Y2A 78.63(6) 19 .
O4 Y1A Y2A 30.530(16) . .
O1A Y1A Y2A 158.58(9) 11 .
O1A Y1A Y2A 106.62(9) 19 .
O1A Y1A Y2A 106.01(8) 16_556 .
O1A Y1A Y2A 68.33(8) . .
O3A Y1A Y2A 34.85(6) . .
O3A Y1A Y2A 89.16(11) 16_556 .
Y2A Y1A Y2A 60.29(3) 3 .
Y2A Y1A Y2A 90.25(3) 18_556 .
Y2A Y1A Y2A 59.996(18) 16_556 .
O2A Y2A O2A 77.90(17) 20 .
O2A Y2A O3A 152.13(18) 20 .
O2A Y2A O3A 78.47(16) . .
O2A Y2A O3A 78.47(16) 20 5
O2A Y2A O3A 152.13(18) . 5
O3A Y2A O3A 119.1(3) . 5
O2A Y2A O1WA 85.17(10) 20 .
O2A Y2A O1WA 85.16(10) . .
O3A Y2A O1WA 78.31(16) . .
O3A Y2A O1WA 78.32(16) 5 .
O2A Y2A O5 140.79(9) 20 .
O2A Y2A O5 140.79(9) . .
O3A Y2A O5 62.63(15) . .
O3A Y2A O5 62.63(15) 5 .
O1WA Y2A O5 91.32(12) . .
O2A Y2A O4 79.52(11) 20 20
O2A Y2A O4 120.43(12) . 20
O3A Y2A O4 125.74(18) . 20
O3A Y2A O4 68.91(16) 5 20
O1WA Y2A O4 145.92(5) . 20
O5 Y2A O4 82.03(12) . 20
O2A Y2A O4 120.43(12) 20 .
O2A Y2A O4 79.52(11) . .
O3A Y2A O4 68.91(16) . .
O3A Y2A O4 125.74(18) 5 .
O1WA Y2A O4 145.91(5) . .
O5 Y2A O4 82.03(12) . .
O4 Y2A O4 66.39(9) 20 .
O2A Y2A Y2A 103.43(10) 20 16_556
O2A Y2A Y2A 103.43(10) . 16_556
O3A Y2A Y2A 96.24(16) . 16_556
O3A Y2A Y2A 96.24(16) 5 16_556
O1WA Y2A Y2A 168.84(2) . 16_556
O5 Y2A Y2A 77.52(12) . 16_556
O4 Y2A Y2A 33.31(5) 20 16_556
O4 Y2A Y2A 33.31(5) . 16_556
O2A Y2A Y1A 135.98(10) 20 .
O2A Y2A Y1A 68.60(9) . .
O3A Y2A Y1A 43.15(15) . .
O3A Y2A Y1A 139.20(16) 5 .
O1WA Y2A Y1A 118.329(10) . .
O5 Y2A Y1A 79.15(6) . .
O4 Y2A Y1A 93.31(5) 20 .
O4 Y2A Y1A 27.59(5) . .
Y2A Y2A Y1A 60.002(9) 16_556 .
O2A Y2A Y1A 68.60(9) 20 14_556
O2A Y2A Y1A 135.98(10) . 14_556
O3A Y2A Y1A 139.20(16) . 14_556
O3A Y2A Y1A 43.15(15) 5 14_556
O1WA Y2A Y1A 118.340(10) . 14_556
O5 Y2A Y1A 79.15(6) . 14_556
O4 Y2A Y1A 27.59(5) 20 14_556
O4 Y2A Y1A 93.31(5) . 14_556
Y2A Y2A Y1A 60.003(9) 16_556 14_556
Y1A Y2A Y1A 119.12(2) . 14_556
O2A Y2A Y2A 109.17(9) 20 5
O2A Y2A Y2A 163.15(10) . 5
O3A Y2A Y2A 90.14(14) . 5
O3A Y2A Y2A 30.72(14) 5 5
O1WA Y2A Y2A 80.35(2) . 5
O5 Y2A Y2A 32.27(4) . 5
O4 Y2A Y2A 76.31(6) 20 5
O4 Y2A Y2A 108.11(7) . 5
Y2A Y2A Y2A 90.0 16_556 5
Y1A Y2A Y2A 111.095(15) . 5
Y1A Y2A Y2A 59.854(13) 14_556 5
Y2A O3A Y2A 118.5(3) 3 .
Y2A O3A Y1A 102.00(17) 3 .
Y2A O3A Y1A 102.00(17) . .
O4 Y1B O4 79.93(16) . 20
O4 Y1B O1B 135.1(2) . 12
O4 Y1B O1B 82.1(2) 20 12
O4 Y1B O1B 135.1(2) . 20
O4 Y1B O1B 82.1(2) 20 20
O1B Y1B O1B 81.7(5) 12 20
O4 Y1B O1B 82.1(2) . .
O4 Y1B O1B 135.1(2) 20 .
O1B Y1B O1B 136.3(4) 12 .
O1B Y1B O1B 82.3(5) 20 .
O4 Y1B O1B 82.1(2) . 16_556
O4 Y1B O1B 135.1(2) 20 16_556
O1B Y1B O1B 82.3(5) 12 16_556
O1B Y1B O1B 136.3(4) 20 16_556
O1B Y1B O1B 81.7(5) . 16_556
O4 Y1B O3B 62.4(3) . 16_556
O4 Y1B O3B 62.4(3) 20 16_556
O1B Y1B O3B 72.7(4) 12 16_556
O1B Y1B O3B 138.3(2) 20 16_556
O1B Y1B O3B 138.3(2) . 16_556
O1B Y1B O3B 72.7(4) 16_556 16_556
O4 Y1B O3B 62.4(3) . .
O4 Y1B O3B 62.4(3) 20 .
O1B Y1B O3B 138.3(2) 12 .
O1B Y1B O3B 72.7(4) 20 .
O1B Y1B O3B 72.7(4) . .
O1B Y1B O3B 138.3(2) 16_556 .
O3B Y1B O3B 105.8(9) 16_556 .
O4 Y1B Y2B 29.95(2) . 16_556
O4 Y1B Y2B 77.79(8) 20 16_556
O1B Y1B Y2B 105.9(2) 12 16_556
O1B Y1B Y2B 157.1(2) 20 16_556
O1B Y1B Y2B 104.5(2) . 16_556
O1B Y1B Y2B 66.5(2) 16_556 16_556
O3B Y1B Y2B 35.0(2) 16_556 16_556
O3B Y1B Y2B 88.3(4) . 16_556
O4 Y1B Y2B 29.95(2) . .
O4 Y1B Y2B 77.79(8) 20 .
O1B Y1B Y2B 157.1(2) 12 .
O1B Y1B Y2B 105.9(2) 20 .
O1B Y1B Y2B 66.5(2) . .
O1B Y1B Y2B 104.5(2) 16_556 .
O3B Y1B Y2B 88.3(4) 16_556 .
O3B Y1B Y2B 35.0(2) . .
Y2B Y1B Y2B 59.40(4) 16_556 .
O4 Y1B Y2B 77.79(8) . 5
O4 Y1B Y2B 29.95(2) 20 5
O1B Y1B Y2B 104.5(2) 12 5
O1B Y1B Y2B 66.5(2) 20 5
O1B Y1B Y2B 105.9(2) . 5
O1B Y1B Y2B 157.1(2) 16_556 5
O3B Y1B Y2B 88.3(4) 16_556 5
O3B Y1B Y2B 35.0(2) . 5
Y2B Y1B Y2B 90.62(6) 16_556 5
Y2B Y1B Y2B 61.30(6) . 5
O4 Y1B Y2B 77.79(8) . 14_556
O4 Y1B Y2B 29.95(2) 20 14_556
O1B Y1B Y2B 66.5(2) 12 14_556
O1B Y1B Y2B 104.5(2) 20 14_556
O1B Y1B Y2B 157.1(2) . 14_556
O1B Y1B Y2B 105.9(2) 16_556 14_556
O3B Y1B Y2B 35.0(2) 16_556 14_556
O3B Y1B Y2B 88.3(4) . 14_556
Y2B Y1B Y2B 61.30(6) 16_556 14_556
Y2B Y1B Y2B 90.62(6) . 14_556
Y2B Y1B Y2B 59.40(4) 5 14_556
O2B Y2B O2B 77.0(4) . 19
O2B Y2B O3B 79.9(5) . .
O2B Y2B O3B 152.1(5) 19 .
O2B Y2B O3B 152.1(5) . 3
O2B Y2B O3B 79.9(5) 19 3
O3B Y2B O3B 116.6(7) . 3
O2B Y2B O1WB 85.4(2) . .
O2B Y2B O1WB 85.4(2) 19 .
O3B Y2B O1WB 77.4(4) . .
O3B Y2B O1WB 77.4(4) 3 .
O2B Y2B O5 141.0(2) . .
O2B Y2B O5 141.0(2) 19 .
O3B Y2B O5 61.2(5) . .
O3B Y2B O5 61.2(5) 3 .
O1WB Y2B O5 88.97(13) . .
O2B Y2B O4 80.7(2) . .
O2B Y2B O4 124.9(3) 19 .
O3B Y2B O4 65.4(3) . .
O3B Y2B O4 125.9(5) 3 .
O1WB Y2B O4 141.93(6) . .
O5 Y2B O4 80.32(13) . .
O2B Y2B O4 124.9(3) . 19
O2B Y2B O4 80.7(2) 19 19
O3B Y2B O4 125.9(5) . 19
O3B Y2B O4 65.4(3) 3 19
O1WB Y2B O4 141.93(6) . 19
O5 Y2B O4 80.32(13) . 19
O4 Y2B O4 72.17(10) . 19
O2B Y2B Y2B 104.6(2) . 16_556
O2B Y2B Y2B 104.6(2) 19 16_556
O3B Y2B Y2B 96.1(4) . 16_556
O3B Y2B Y2B 96.1(4) 3 16_556
O1WB Y2B Y2B 167.14(5) . 16_556
O5 Y2B Y2B 78.17(12) . 16_556
O4 Y2B Y2B 36.09(5) . 16_556
O4 Y2B Y2B 36.09(5) 19 16_556
O2B Y2B Y1B 136.8(2) . 3
O2B Y2B Y1B 69.7(2) 19 3
O3B Y2B Y1B 137.9(5) . 3
O3B Y2B Y1B 43.3(3) 3 3
O1WB Y2B Y1B 117.58(2) . 3
O5 Y2B Y1B 79.08(7) . 3
O4 Y2B Y1B 96.22(6) . 3
O4 Y2B Y1B 24.56(4) 19 3
Y2B Y2B Y1B 60.30(2) 16_556 3
O2B Y2B Y1B 69.7(2) . .
O2B Y2B Y1B 136.8(2) 19 .
O3B Y2B Y1B 43.3(3) . .
O3B Y2B Y1B 137.9(5) 3 .
O1WB Y2B Y1B 117.58(2) . .
O5 Y2B Y1B 79.07(7) . .
O4 Y2B Y1B 24.56(4) . .
O4 Y2B Y1B 96.22(6) 19 .
Y2B Y2B Y1B 60.30(2) 16_556 .
Y1B Y2B Y1B 119.53(4) 3 .
O2B Y2B Y2B 162.3(3) . 3
O2B Y2B Y2B 109.3(2) 19 3
O3B Y2B Y2B 88.9(4) . 3
O3B Y2B Y2B 29.4(4) 3 3
O1WB Y2B Y2B 78.88(4) . 3
O5 Y2B Y2B 32.05(4) . 3
O4 Y2B Y2B 107.00(8) . 3
O4 Y2B Y2B 72.74(7) 19 3
Y2B Y2B Y2B 90.0 16_556 3
Y1B Y2B Y2B 59.35(3) 3 3
Y1B Y2B Y2B 110.74(3) . 3
Y2B O3B Y2B 121.1(9) . 5
Y2B O3B Y1B 101.8(4) . .
Y2B O3B Y1B 101.8(4) 5 .
Y1A O4 Y2A 121.88(5) . 16_556
Y1A O4 Y2A 121.88(5) . .
Y2A O4 Y2A 113.38(10) 16_556 .
Y1B O4 Y2B 125.49(5) . 16_556
Y1B O4 Y2B 125.49(5) . .
Y2B O4 Y2B 107.83(10) 16_556 .
Y2A O5 Y2A 115.47(8) 5 3
Y2A O5 Y2A 115.47(8) 5 .
Y2A O5 Y2A 115.47(8) 3 .
Y2B O5 Y2B 115.91(8) 3 5
Y2B O5 Y2B 115.91(8) 3 .
Y2B O5 Y2B 115.91(8) 5 .
C1 O1A Y1A 137.7(3) . .
C1 O2A Y2A 139.7(3) . .
C1 O1B Y1B 138.0(5) . .
C1 O2B Y2B 141.1(6) . .
O2A C1 O1A 125.1(3) . .
O2B C1 O1B 122.6(6) . .
O2B C1 C2 122.3(5) . .
O2A C1 C2 119.4(3) . .
O1A C1 C2 114.6(3) . .
O1B C1 C2 111.7(4) . .
C7A C2 C3A 119.0(4) . .
C7B C2 C3B 118.7(7) . .
C7A C2 C1 120.6(3) . .
C7B C2 C1 120.0(5) . .
C3A C2 C1 120.3(3) . .
C3B C2 C1 121.2(5) . .
C4A C3A C2 120.0(5) . .
C4A C3A H3A 120.0 . .
C2 C3A H3A 120.0 . .
C5 C4A C3A 120.6(5) . .
C5 C4A H4A 119.7 . .
C3A C4A H4A 119.7 . .
C4B C3B C2 120.9(10) . .
C4B C3B H3B 119.6 . .
C2 C3B H3B 119.6 . .
C3B C4B C5 118.6(9) . .
C3B C4B H4B 120.7 . .
C5 C4B H4B 120.7 . .
C6A C5 C4A 118.2(4) . .
C6B C5 C4B 118.9(7) . .
C6B C5 C8 122.3(6) . .
C6A C5 C8 121.9(4) . .
C4A C5 C8 119.9(3) . .
C4B C5 C8 118.8(5) . .
C5 C6A C7A 121.7(5) . .
C5 C6A H6A 119.2 . .
C7A C6A H6A 119.2 . .
C2 C7A C6A 120.4(5) . .
C2 C7A H7A 119.8 . .
C6A C7A H7A 119.8 . .
C5 C6B C7B 122.7(10) . .
C5 C6B H6B 118.7 . .
C7B C6B H6B 118.7 . .
C2 C7B C6B 120.2(10) . .
C2 C7B H7B 119.9 . .
C6B C7B H7B 119.9 . .
C8 C8 C9 118.9(2) 9 .
C8 C8 C5 123.2(2) 9 .
C9 C8 C5 117.9(4) . .
C8 C9 C8 122.2(5) 21_665 .
C8 C9 H9 118.9 21_665 .
C8 C9 H9 118.9 . .
C10 N1 C11 119.1(14) . .

loop_
_geom_bond_atom_site_label_1
_geom_bond_atom_site_label_2
_geom_bond_distance
_geom_bond_site_symmetry_2
Y1A O4 2.122(2) 19
Y1A O4 2.122(2) .
Y1A O1A 2.282(3) 11
Y1A O1A 2.282(3) 19
Y1A O1A 2.282(3) 16_556
Y1A O1A 2.282(3) .
Y1A O3A 2.721(6) .
Y1A O3A 2.721(6) 16_556
Y1A Y2A 3.8916(6) 3
Y1A Y2A 3.8916(6) 18_556
Y1A Y2A 3.8915(6) 16_556
Y1A Y2A 3.8916(6) .
Y2A O2A 2.271(3) 20
Y2A O2A 2.271(3) .
Y2A O3A 2.274(3) .
Y2A O3A 2.274(3) 5
Y2A O1WA 2.3042(6) .
Y2A O5 2.3113(14) .
Y2A O4 2.3281(13) 20
Y2A O4 2.3281(13) .
Y2A Y2A 3.8913(13) 16_556
Y2A Y1A 3.8917(6) 14_556
Y2A Y2A 3.9087(16) 5
O3A Y2A 2.274(3) 3
Y1B O4 1.984(3) .
Y1B O4 1.984(3) 20
Y1B O1B 2.316(6) 12
Y1B O1B 2.316(6) 20
Y1B O1B 2.316(6) .
Y1B O1B 2.316(6) 16_556
Y1B O3B 2.720(12) 16_556
Y1B O3B 2.720(12) .
Y1B Y2B 3.8865(13) 16_556
Y1B Y2B 3.8866(13) .
Y1B Y2B 3.8866(13) 5
Y1B Y2B 3.8866(13) 14_556
Y2B O2B 2.246(6) .
Y2B O2B 2.246(6) 19
Y2B O3B 2.275(9) .
Y2B O3B 2.275(9) 3
Y2B O1WB 2.3069(14) .
Y2B O5 2.338(2) .
Y2B O4 2.3829(18) .
Y2B O4 2.3828(18) 19
Y2B Y2B 3.851(3) 16_556
Y2B Y1B 3.8865(13) 3
Y2B Y2B 3.963(3) 3
O3B Y2B 2.275(9) 5
O4 Y2A 2.3281(13) 16_556
O4 Y2B 2.3828(18) 16_556
O5 Y2A 2.3113(14) 5
O5 Y2A 2.3113(14) 3
O5 Y2B 2.338(2) 3
O5 Y2B 2.338(2) 5
O1A C1 1.290(4) .
O2A C1 1.217(4) .
O1B C1 1.341(7) .
O2B C1 1.155(7) .
C1 C2 1.498(5) .
C2 C7A 1.356(5) .
C2 C7B 1.356(8) .
C2 C3A 1.411(5) .
C2 C3B 1.425(8) .
C3A C4A 1.385(6) .
C3A H3A 0.9300 .
C4A C5 1.385(5) .
C4A H4A 0.9300 .
C3B C4B 1.393(9) .
C3B H3B 0.9300 .
C4B C5 1.402(8) .
C4B H4B 0.9300 .
C5 C6B 1.370(8) .
C5 C6A 1.379(5) .
C5 C8 1.493(5) .
C6A C7A 1.384(6) .
C6A H6A 0.9300 .
C7A H7A 0.9300 .
C6B C7B 1.374(9) .
C6B H6B 0.9300 .
C7B H7B 0.9300 .
C8 C8 1.388(8) 9
C8 C9 1.399(4) .
C9 C8 1.399(4) 21_665
C9 H9 0.9300 .
N1 C10 1.468(10) .
N1 C11 1.476(10) .

loop_
_geom_torsion_atom_site_label_1
_geom_torsion_atom_site_label_2
_geom_torsion_atom_site_label_3
_geom_torsion_atom_site_label_4
_geom_torsion
_geom_torsion_site_symmetry_1
_geom_torsion_site_symmetry_4
Y2B O2B C1 O1B 12.9(15) . .
Y2B O2B C1 C2 170.3(7) . .
Y2A O2A C1 O1A 0.2(8) . .
Y2A O2A C1 C2 -168.3(3) . .
Y1A O1A C1 O2A 9.4(7) . .
Y1A O1A C1 C2 178.3(3) . .
Y1B O1B C1 O2B -21.1(14) . .
Y1B O1B C1 C2 179.5(7) . .
O2A C1 C2 C7A -7.0(7) . .
O1A C1 C2 C7A -176.6(5) . .
O2B C1 C2 C7B 12.8(11) . .
O1B C1 C2 C7B 172.3(10) . .
O2A C1 C2 C3A 170.5(5) . .
O1A C1 C2 C3A 0.9(6) . .
O2B C1 C2 C3B -164.2(10) . .
O1B C1 C2 C3B -4.6(10) . .
C7A C2 C3A C4A -2.7(9) . .
C1 C2 C3A C4A 179.8(5) . .
C2 C3A C4A C5 1.4(10) . .
C7B C2 C3B C4B 4(2) . .
C1 C2 C3B C4B -178.6(12) . .
C2 C3B C4B C5 -3(2) . .
C3A C4A C5 C6A 0.7(9) . .
C3A C4A C5 C8 179.4(5) . .
C3B C4B C5 C6B -1(2) . .
C3B C4B C5 C8 -178.7(12) . .
C4A C5 C6A C7A -1.6(9) . .
C8 C5 C6A C7A 179.8(5) . .
C3A C2 C7A C6A 1.8(9) . .
C1 C2 C7A C6A 179.3(5) . .
C5 C6A C7A C2 0.3(10) . .
C4B C5 C6B C7B 4(2) . .
C8 C5 C6B C7B -179.0(12) . .
C3B C2 C7B C6B -2(2) . .
C1 C2 C7B C6B -179.2(12) . .
C5 C6B C7B C2 -2(2) . .
C6B C5 C8 C8 -57.7(11) . 9
C6A C5 C8 C8 56.0(7) . 9
C4A C5 C8 C8 -122.6(6) . 9
C4B C5 C8 C8 119.7(9) . 9
C6B C5 C8 C9 122.6(10) . .
C6A C5 C8 C9 -123.7(5) . .
C4A C5 C8 C9 57.7(6) . .
C4B C5 C8 C9 -60.0(9) . .
C8 C8 C9 C8 -0.3(10) 9 21_665
C5 C8 C9 C8 179.4(3) . 21_665
